data_8107354
loop_
_publ_author_name
'Xia, Ying-Fan'
'Lin, Shu-Ting'
'Zhang, Jia-Rong'
'Jiang, Cheng-Jun'

_publ_section_title
;
 The crystal structure of oxalic acid -- 2-ethoxybenzamide (2/1),
 C20H24N2O8
;
_journal_issue 1
_journal_name_full 'Zeitschrift f\"ur Kristallographie - New Crystal Structures'
_journal_page_first 65
_journal_page_last 67
_journal_paper_doi 10.1515/ncrs-2022-0493
_journal_volume 238
_journal_year 2023
_chemical_formula_moiety '2(C9 H11 N O2), C2 H2 O4'
_chemical_formula_sum 'C20 H24 N2 O8'
_chemical_formula_weight 420.41
_space_group_crystal_system monoclinic
_space_group_IT_number 14
_space_group_name_Hall '-P 2yn'
_space_group_name_H-M_alt 'P 1 21/n 1'
_atom_sites_solution_hydrogens mixed
_atom_sites_solution_primary dual
_cell_angle_alpha 90
_cell_angle_beta 94.537(3)
_cell_angle_gamma 90
_cell_formula_units_Z 2
_cell_length_a 3.8981(3)
_cell_length_b 16.0675(11)
_cell_length_c 16.2908(10)
_cell_measurement_reflns_used 5672
_cell_measurement_temperature 170.00
_cell_measurement_theta_max 60.180
_cell_measurement_theta_min 3.366
_cell_volume 1017.14(12)
_computing_cell_refinement 'SAINT V8.40B (Bruker Nano, Inc., 2019)'
_computing_data_collection 'Bruker Instrument Service vV6.2.14'
_computing_data_reduction 'SAINT V8.40B (Bruker Nano, Inc., 2019)'
_computing_molecular_graphics 'Olex2 1.5 (Dolomanov et al., 2009)'
_computing_publication_material 'Olex2 1.5 (Dolomanov et al., 2009)'
_computing_structure_refinement 'SHELXL 2018/3 (Sheldrick, 2015)'
_computing_structure_solution 'SHELXT  (Sheldrick, 2015)'
_diffrn_ambient_temperature 170.00
_diffrn_measured_fraction_theta_full 0.998
_diffrn_measured_fraction_theta_max 0.981
_diffrn_measurement_device_type 'zju Bruker D8 Venture'
_diffrn_measurement_method '\f and \? scans'
_diffrn_radiation_type GaK\a
_diffrn_radiation_wavelength 1.34138
_diffrn_reflns_av_R_equivalents 0.0401
_diffrn_reflns_av_unetI/netI 0.0393
_diffrn_reflns_Laue_measured_fraction_full 0.998
_diffrn_reflns_Laue_measured_fraction_max 0.981
_diffrn_reflns_limit_h_max 5
_diffrn_reflns_limit_h_min -5
_diffrn_reflns_limit_k_max 15
_diffrn_reflns_limit_k_min -20
_diffrn_reflns_limit_l_max 21
_diffrn_reflns_limit_l_min -19
_diffrn_reflns_number 9587
_diffrn_reflns_point_group_measured_fraction_full 0.998
_diffrn_reflns_point_group_measured_fraction_max 0.981
_diffrn_reflns_theta_full 53.594
_diffrn_reflns_theta_max 61.226
_diffrn_reflns_theta_min 3.366
_diffrn_standards_number 0
_exptl_absorpt_coefficient_mu 0.575
_exptl_absorpt_correction_T_max 0.7520
_exptl_absorpt_correction_T_min 0.6023
_exptl_absorpt_correction_type multi-scan
_exptl_absorpt_process_details
;
SADABS-2016/2 (Bruker,2016/2) was used for absorption correction.
wR2(int) was 0.0875 before and 0.0630 after correction.
The Ratio of minimum to maximum transmission is 0.8009.
The \?/2 correction factor is Not present.
;
_exptl_crystal_colour colourless
_exptl_crystal_colour_primary colourless
_exptl_crystal_density_diffrn 1.373
_exptl_crystal_description needle
_exptl_crystal_F_000 444
_exptl_crystal_size_max 0.12
_exptl_crystal_size_mid 0.03
_exptl_crystal_size_min 0.02
_refine_diff_density_max 0.343
_refine_diff_density_min -0.253
_refine_diff_density_rms 0.058
_refine_ls_extinction_coef .
_refine_ls_extinction_method none
_refine_ls_goodness_of_fit_ref 1.091
_refine_ls_hydrogen_treatment mixed
_refine_ls_matrix_type full
_refine_ls_number_parameters 140
_refine_ls_number_reflns 2322
_refine_ls_number_restraints 1
_refine_ls_restrained_S_all 1.091
_refine_ls_R_factor_all 0.0795
_refine_ls_R_factor_gt 0.0634
_refine_ls_shift/su_max 0.001
_refine_ls_shift/su_mean 0.000
_refine_ls_structure_factor_coef Fsqd
_refine_ls_weighting_details 'w=1/[\s^2^(Fo^2^)+(0.0430P)^2^+1.2649P] where P=(Fo^2^+2Fc^2^)/3'
_refine_ls_weighting_scheme calc
_refine_ls_wR_factor_gt 0.1638
_refine_ls_wR_factor_ref 0.1746
_reflns_Friedel_coverage 0.000
_reflns_Friedel_fraction_full .
_reflns_Friedel_fraction_max .
_reflns_number_gt 1879
_reflns_number_total 2322
_reflns_threshold_expression 'I > 2\s(I)'
_cod_data_source_file suppl_j_ncrs-2022-0493_suppl.cif
_cod_data_source_block 2
_cod_database_code 8107354
_shelx_space_group_comment
;
The symmetry employed for this shelxl refinement is uniquely defined
by the following loop, which should always be used as a source of
symmetry information in preference to the above space-group names.
They are only intended as comments.
;
_shelx_estimated_absorpt_t_max 0.989
_shelx_estimated_absorpt_t_min 0.934
_olex2_refinement_description
;
1. Fixed Uiso
 At 1.2 times of:
  All C(H,H) groups, H13 of C13, H9 of C9, H14 of C14, H12 of C12, All N(H,H)
  groups
 At 1.5 times of:
  All C(H,H,H) groups, H4 of C15
2. Restrained distances
 O4-H4
 0.84 with sigma of 0.02
3.a Secondary CH2 refined with riding coordinates:
 C15(H15A,H15B)
3.b Aromatic/amide H refined with riding coordinates:
 C9(H9), C12(H12), C13(H13), C14(H14)
3.c X=CH2 refined with riding coordinates:
 N5(H5A,H5B)
3.d Idealised Me refined as rotating group:
 C10(H10A,H10B,H10C)
;

loop_
_space_group_symop_operation_xyz
'x, y, z'
'-x+1/2, y+1/2, -z+1/2'
'-x, -y, -z'
'x-1/2, -y-1/2, z-1/2'

loop_
_atom_site_label
_atom_site_type_symbol
_atom_site_fract_x
_atom_site_fract_y
_atom_site_fract_z
_atom_site_U_iso_or_equiv
_atom_site_adp_type
_atom_site_occupancy
_atom_site_site_symmetry_order
_atom_site_calc_flag
_atom_site_refinement_flags_posn
_atom_site_refinement_flags_adp
_atom_site_refinement_flags_occupancy
_atom_site_disorder_assembly
_atom_site_disorder_group
O1 O 0.2516(5) 0.76162(10) 0.55529(10) 0.0406(4) Uani 1 1 d . . . . .
O2 O 0.2852(5) 0.97356(10) 0.58366(11) 0.0447(5) Uani 1 1 d . . . . .
O3 O 0.8657(4) 0.71675(10) 0.76926(10) 0.0375(4) Uani 1 1 d . . . . .
O4 O -0.0123(5) 0.89223(10) 0.49207(10) 0.0384(4) Uani 1 1 d D . . . .
N5 N 0.5659(6) 0.82041(13) 0.66029(12) 0.0401(5) Uani 1 1 d . . . . .
H5A H 0.503969 0.870566 0.643227 0.048 Uiso 1 1 calc R U . . .
H5B H 0.705555 0.814310 0.705035 0.048 Uiso 1 1 calc R U . . .
C6 C 0.0845(6) 0.96279(13) 0.52385(13) 0.0305(5) Uani 1 1 d . . . . .
C7 C 0.4494(6) 0.75428(14) 0.61873(14) 0.0322(5) Uani 1 1 d . . . . .
C8 C 0.5512(6) 0.66881(14) 0.64758(14) 0.0326(5) Uani 1 1 d . . . . .
C9 C 0.4326(7) 0.60262(15) 0.59799(16) 0.0392(6) Uani 1 1 d . . . . .
H9 H 0.299623 0.613955 0.547845 0.047 Uiso 1 1 calc R U . . .
C10 C 1.1576(7) 0.78427(17) 0.88286(15) 0.0425(6) Uani 1 1 d . . . . .
H10A H 1.286298 0.815349 0.843616 0.064 Uiso 1 1 calc R U . . .
H10B H 1.301918 0.776627 0.934342 0.064 Uiso 1 1 calc R U . . .
H10C H 0.949867 0.815338 0.893906 0.064 Uiso 1 1 calc R U . . .
C11 C 0.7451(6) 0.65044(15) 0.72178(14) 0.0336(5) Uani 1 1 d . . . . .
C12 C 0.5032(8) 0.52072(16) 0.61975(18) 0.0479(7) Uani 1 1 d . . . . .
H12 H 0.423417 0.476491 0.584545 0.057 Uiso 1 1 calc R U . . .
C13 C 0.8115(7) 0.56859(16) 0.74503(17) 0.0443(6) Uani 1 1 d . . . . .
H13 H 0.938123 0.556486 0.795862 0.053 Uiso 1 1 calc R U . . .
C14 C 0.6907(9) 0.50435(17) 0.69312(19) 0.0525(8) Uani 1 1 d . . . . .
H14 H 0.738509 0.448286 0.708616 0.063 Uiso 1 1 calc R U . . .
C15 C 1.0576(6) 0.70077(17) 0.84717(14) 0.0373(6) Uani 1 1 d . . . . .
H15A H 1.265090 0.667213 0.838915 0.045 Uiso 1 1 calc R U . . .
H15B H 0.914008 0.670077 0.884486 0.045 Uiso 1 1 calc R U . . .
H4 H 0.091(8) 0.8522(16) 0.5185(18) 0.056 Uiso 1 1 d D U . . .

loop_
_atom_site_aniso_label
_atom_site_aniso_U_11
_atom_site_aniso_U_22
_atom_site_aniso_U_33
_atom_site_aniso_U_23
_atom_site_aniso_U_13
_atom_site_aniso_U_12
O1 0.0548(11) 0.0280(9) 0.0358(9) 0.0015(7) -0.0156(8) 0.0037(7)
O2 0.0643(12) 0.0280(9) 0.0373(9) 0.0000(7) -0.0244(8) 0.0042(8)
O3 0.0463(10) 0.0340(9) 0.0297(8) 0.0046(7) -0.0123(7) 0.0026(7)
O4 0.0546(11) 0.0226(8) 0.0346(9) 0.0017(7) -0.0174(7) 0.0024(7)
N5 0.0557(13) 0.0309(11) 0.0306(10) 0.0020(8) -0.0154(9) 0.0036(9)
C6 0.0400(12) 0.0247(11) 0.0254(10) 0.0015(9) -0.0052(9) 0.0021(9)
C7 0.0389(12) 0.0280(12) 0.0292(11) 0.0034(9) -0.0009(9) 0.0031(9)
C8 0.0389(12) 0.0291(12) 0.0289(11) 0.0032(9) -0.0037(9) 0.0035(9)
C9 0.0482(14) 0.0297(12) 0.0384(13) 0.0006(10) -0.0058(11) 0.0015(11)
C10 0.0422(14) 0.0500(16) 0.0334(12) 0.0021(11) -0.0091(10) -0.0011(12)
C11 0.0407(13) 0.0289(12) 0.0302(11) 0.0034(9) -0.0035(9) 0.0024(10)
C12 0.0654(18) 0.0275(13) 0.0484(15) -0.0019(11) -0.0109(13) 0.0016(12)
C13 0.0556(16) 0.0362(14) 0.0394(13) 0.0104(11) -0.0068(12) 0.0062(12)
C14 0.074(2) 0.0273(13) 0.0539(17) 0.0074(11) -0.0096(14) 0.0065(13)
C15 0.0386(13) 0.0468(14) 0.0248(11) 0.0051(10) -0.0080(9) 0.0053(11)

loop_
_atom_type_symbol
_atom_type_description
_atom_type_scat_dispersion_real
_atom_type_scat_dispersion_imag
_atom_type_scat_source
C C 0.0137 0.0067 'International Tables Vol C Tables 4.2.6.8 and 6.1.1.4'
H H 0.0000 0.0000 'International Tables Vol C Tables 4.2.6.8 and 6.1.1.4'
N N 0.0241 0.0134 'International Tables Vol C Tables 4.2.6.8 and 6.1.1.4'
O O 0.0389 0.0241 'International Tables Vol C Tables 4.2.6.8 and 6.1.1.4'

loop_
_geom_angle_atom_site_label_1
_geom_angle_atom_site_label_2
_geom_angle_atom_site_label_3
_geom_angle
_geom_angle_site_symmetry_1
_geom_angle_site_symmetry_3
C11 O3 C15 119.08(18) . .
C6 O4 H4 110(2) . .
H5A N5 H5B 120.0 . .
C7 N5 H5A 120.0 . .
C7 N5 H5B 120.0 . .
O2 C6 O4 126.7(2) . .
O2 C6 C6 121.1(2) . 3_576
O4 C6 C6 112.3(2) . 3_576
O1 C7 N5 121.0(2) . .
O1 C7 C8 118.7(2) . .
N5 C7 C8 120.4(2) . .
C9 C8 C7 116.8(2) . .
C9 C8 C11 118.0(2) . .
C11 C8 C7 125.1(2) . .
C8 C9 H9 119.1 . .
C12 C9 C8 121.8(2) . .
C12 C9 H9 119.1 . .
H10A C10 H10B 109.5 . .
H10A C10 H10C 109.5 . .
H10B C10 H10C 109.5 . .
C15 C10 H10A 109.5 . .
C15 C10 H10B 109.5 . .
C15 C10 H10C 109.5 . .
O3 C11 C8 117.2(2) . .
O3 C11 C13 122.1(2) . .
C13 C11 C8 120.7(2) . .
C9 C12 H12 120.5 . .
C14 C12 C9 119.0(2) . .
C14 C12 H12 120.5 . .
C11 C13 H13 120.3 . .
C11 C13 C14 119.3(2) . .
C14 C13 H13 120.3 . .
C12 C14 C13 121.1(2) . .
C12 C14 H14 119.4 . .
C13 C14 H14 119.4 . .
O3 C15 C10 106.38(19) . .
O3 C15 H15A 110.5 . .
O3 C15 H15B 110.5 . .
C10 C15 H15A 110.5 . .
C10 C15 H15B 110.5 . .
H15A C15 H15B 108.6 . .

loop_
_geom_bond_atom_site_label_1
_geom_bond_atom_site_label_2
_geom_bond_distance
_geom_bond_site_symmetry_2
O1 C7 1.245(3) .
O2 C6 1.213(3) .
O3 C11 1.377(3) .
O3 C15 1.444(2) .
O4 C6 1.290(3) .
O4 H4 0.856(18) .
N5 H5A 0.8800 .
N5 H5B 0.8800 .
N5 C7 1.321(3) .
C6 C6 1.545(4) 3_576
C7 C8 1.495(3) .
C8 C9 1.392(3) .
C8 C11 1.405(3) .
C9 H9 0.9500 .
C9 C12 1.385(4) .
C10 H10A 0.9800 .
C10 H10B 0.9800 .
C10 H10C 0.9800 .
C10 C15 1.501(4) .
C11 C13 1.387(3) .
C12 H12 0.9500 .
C12 C14 1.376(4) .
C13 H13 0.9500 .
C13 C14 1.393(4) .
C14 H14 0.9500 .
C15 H15A 0.9900 .
C15 H15B 0.9900 .

loop_
_geom_hbond_atom_site_label_D
_geom_hbond_atom_site_label_H
_geom_hbond_atom_site_label_A
_geom_hbond_distance_DH
_geom_hbond_distance_HA
_geom_hbond_distance_DA
_geom_hbond_angle_DHA
_geom_hbond_site_symmetry_A
_geom_hbond_publ_flag
N5 H5A O2 0.88 2.07 2.932(3) 166.8 . yes
N5 H5B O3 0.88 1.96 2.639(2) 133.0 . yes
O4 H4 O1 0.856(18) 1.677(19) 2.521(2) 168(3) . yes

loop_
_geom_torsion_atom_site_label_1
_geom_torsion_atom_site_label_2
_geom_torsion_atom_site_label_3
_geom_torsion_atom_site_label_4
_geom_torsion
_geom_torsion_site_symmetry_1
_geom_torsion_site_symmetry_2
_geom_torsion_site_symmetry_3
_geom_torsion_site_symmetry_4
O1 C7 C8 C9 3.8(4) . . . .
O1 C7 C8 C11 -173.7(2) . . . .
O3 C11 C13 C14 -178.1(3) . . . .
N5 C7 C8 C9 -176.6(2) . . . .
N5 C7 C8 C11 5.9(4) . . . .
C7 C8 C9 C12 -178.2(3) . . . .
C7 C8 C11 O3 -3.7(4) . . . .
C7 C8 C11 C13 176.7(2) . . . .
C8 C9 C12 C14 1.2(5) . . . .
C8 C11 C13 C14 1.5(4) . . . .
C9 C8 C11 O3 178.8(2) . . . .
C9 C8 C11 C13 -0.8(4) . . . .
C9 C12 C14 C13 -0.5(5) . . . .
C11 O3 C15 C10 178.9(2) . . . .
C11 C8 C9 C12 -0.5(4) . . . .
C11 C13 C14 C12 -0.8(5) . . . .
C15 O3 C11 C8 178.2(2) . . . .
C15 O3 C11 C13 -2.2(4) . . . .
